data_4074243
loop_
_publ_author_name
'Dietrich, H. Martin'
'Meermann, Christian'
'T\"ornroos, Karl W.'
'Anwander, Reiner'

_publ_section_title
;
 Sounding out the Reactivity of Trimethylyttrium
;
_journal_issue 18
_journal_name_full Organometallics
_journal_page_first 4316
_journal_paper_doi 10.1021/om060488y
_journal_volume 25
_journal_year 2006
_chemical_formula_moiety
;
C97 H74 O7 Y2, C7 H8
;
_chemical_formula_sum 'C104 H82 O7 Y2'
_chemical_formula_weight 1621.52
_chemical_name_common
;
[Y(OC~14~H~11~)~2~(\m-OC~14~H~11~)]~2~(fluorenone) 
mono toluene solvate 
;
_chemical_name_systematic
; 
 ? 
;
_space_group_IT_number 14
_symmetry_cell_setting monoclinic
_symmetry_space_group_name_Hall '-P 2ybc'
_symmetry_space_group_name_H-M 'P 1 21/c 1'
_atom_sites_solution_hydrogens geom
_atom_sites_solution_primary direct
_atom_sites_solution_secondary difmap
_audit_creation_method SHELXL-97
_cell_angle_alpha 90.00
_cell_angle_beta 116.1200(10)
_cell_angle_gamma 90.00
_cell_formula_units_Z 4
_cell_length_a 26.5475(11)
_cell_length_b 13.4330(5)
_cell_length_c 25.2838(10)
_cell_measurement_reflns_used 19395
_cell_measurement_temperature 123(2)
_cell_measurement_theta_max 25.183
_cell_measurement_theta_min 2.213
_cell_volume 8095.7(6)
_computing_cell_refinement
;
Bruker (2001). SAINT, version 6.02a, Bruker AXS Inc., Madison, 
Wisconsin, USA.
;
_computing_data_collection
;
Bruker (1999). SMART, version 5.059, Bruker AXS Inc., Madison, 
Wisconsin, USA.
;
_computing_data_reduction
;
Bruker (2001). SAINT, version 6.02a, Bruker AXS Inc., Madison, 
Wisconsin, USA.
;
_computing_molecular_graphics
;
Brandenburg, K. (2005). DIAMOND. Version 3.1. Crystal Impact GbR, Bonn, 
Germany.
;
_computing_publication_material
;
Bruker AXS (2003). SHELXTL. Version 6.14. Bruker AXS Inc., Madison, 
Wisconsin, USA.
;
_computing_structure_refinement
;
Sheldrick, G. M. (1997). SHELXS97 and SHELXL97. University of 
G\"ottingen, Germany.
;
_computing_structure_solution
;     
Sheldrick, G. M. (1997). SHELXS97 and SHELXL97. University of 
G\"ottingen, Germany. 
;
_diffrn_ambient_temperature 123(2)
_diffrn_detector_area_resol_mean '48 \um'
_diffrn_measured_fraction_theta_full 0.999
_diffrn_measured_fraction_theta_max 0.999
_diffrn_measurement_device_type 'Bruker-AXS SMART 2K CCD'
_diffrn_measurement_method 'omega scans'
_diffrn_radiation_monochromator graphite
_diffrn_radiation_source 'normal-focus sealed tube'
_diffrn_radiation_type MoK\a
_diffrn_radiation_wavelength 0.71073
_diffrn_reflns_av_R_equivalents 0.2027
_diffrn_reflns_av_sigmaI/netI 0.1261
_diffrn_reflns_limit_h_max 31
_diffrn_reflns_limit_h_min -31
_diffrn_reflns_limit_k_max 16
_diffrn_reflns_limit_k_min -16
_diffrn_reflns_limit_l_max 30
_diffrn_reflns_limit_l_min -30
_diffrn_reflns_number 93890
_diffrn_reflns_theta_full 25.25
_diffrn_reflns_theta_max 25.25
_diffrn_reflns_theta_min 1.61
_diffrn_standards_decay_% 0
_diffrn_standards_interval_count 1
_diffrn_standards_interval_time '32 h'
_diffrn_standards_number 494
_exptl_absorpt_coefficient_mu 1.486
_exptl_absorpt_correction_T_max 0.96233
_exptl_absorpt_correction_T_min 0.79215
_exptl_absorpt_correction_type numerical
_exptl_absorpt_process_details
;
Bruker AXS (2003). SHELXTL. Version 6.14. 
Bruker AXS Inc., Madison, Wisconsin, USA. 
;
_exptl_crystal_colour yellow
_exptl_crystal_density_diffrn 1.330
_exptl_crystal_density_method 'not measured'
_exptl_crystal_description 'thin plate'
_exptl_crystal_F_000 3360
_exptl_crystal_size_max 0.15
_exptl_crystal_size_mid 0.125
_exptl_crystal_size_min 0.025
_refine_diff_density_max 0.597
_refine_diff_density_min -1.115
_refine_diff_density_rms 0.127
_refine_ls_extinction_method none
_refine_ls_goodness_of_fit_ref 1.119
_refine_ls_hydrogen_treatment constr
_refine_ls_matrix_type full
_refine_ls_number_parameters 1024
_refine_ls_number_reflns 14653
_refine_ls_number_restraints 0
_refine_ls_restrained_S_all 1.119
_refine_ls_R_factor_all 0.1384
_refine_ls_R_factor_gt 0.0773
_refine_ls_shift/su_max 0.000
_refine_ls_shift/su_mean 0.000
_refine_ls_structure_factor_coef Fsqd
_refine_ls_weighting_details 'calc w=1/[\s^2^(Fo^2^)+(0.0626P)^2^+9.2462P] where P=(Fo^2^+2Fc^2^)/3'
_refine_ls_weighting_scheme calc
_refine_ls_wR_factor_gt 0.1506
_refine_ls_wR_factor_ref 0.1710
_reflns_number_gt 9220
_reflns_number_total 14653
_reflns_threshold_expression I>2\s(I)
_cod_data_source_file om060488ysi20060622_093037.cif
_cod_data_source_block compound3a
_cod_original_sg_symbol_H-M 'P 21/c'
_cod_database_code 4074243

loop_
_symmetry_equiv_pos_as_xyz
'x, y, z'
'-x, y+1/2, -z+1/2'
'-x, -y, -z'
'x, -y-1/2, z-1/2'

loop_
_atom_site_label
_atom_site_type_symbol
_atom_site_fract_x
_atom_site_fract_y
_atom_site_fract_z
_atom_site_U_iso_or_equiv
_atom_site_adp_type
_atom_site_occupancy
_atom_site_symmetry_multiplicity
_atom_site_calc_flag
_atom_site_refinement_flags
Y1 Y 0.13546(2) 0.31052(4) 0.14860(2) 0.01311(15) Uani 1 1 d .
Y2 Y 0.27471(2) 0.24084(4) 0.25603(2) 0.01262(15) Uani 1 1 d .
O1 O 0.06325(17) 0.2361(3) 0.09979(18) 0.0214(10) Uani 1 1 d .
O2 O 0.12887(17) 0.4619(3) 0.15327(18) 0.0199(10) Uani 1 1 d .
O3 O 0.21832(16) 0.2549(3) 0.15893(16) 0.0142(9) Uani 1 1 d .
O4 O 0.18385(17) 0.2611(3) 0.24282(17) 0.0175(9) Uani 1 1 d .
O5 O 0.31991(17) 0.3684(3) 0.27210(18) 0.0203(10) Uani 1 1 d .
O6 O 0.32589(16) 0.1230(3) 0.25531(17) 0.0176(10) Uani 1 1 d .
O7 O 0.29991(18) 0.2119(3) 0.35493(18) 0.0239(11) Uani 1 1 d .
C1 C 0.0177(2) 0.1701(4) 0.0745(2) 0.0145(13) Uani 1 1 d .
C2 C 0.0286(3) 0.0727(5) 0.1090(3) 0.0166(14) Uani 1 1 d .
C3 C 0.0715(3) 0.0056(5) 0.1216(3) 0.0242(16) Uani 1 1 d .
H3 H 0.1007 0.0190 0.1106 0.029 Uiso 1 1 calc R
C4 C 0.0715(3) -0.0828(5) 0.1511(3) 0.0265(16) Uani 1 1 d .
H4 H 0.1005 -0.1304 0.1596 0.032 Uiso 1 1 calc R
C5 C 0.0293(3) -0.1011(5) 0.1681(3) 0.0301(17) Uani 1 1 d .
H5 H 0.0301 -0.1608 0.1885 0.036 Uiso 1 1 calc R
C6 C -0.0140(3) -0.0342(5) 0.1558(3) 0.0258(16) Uani 1 1 d .
H6 H -0.0431 -0.0480 0.1668 0.031 Uiso 1 1 calc R
C7 C -0.0138(3) 0.0547(4) 0.1266(3) 0.0165(14) Uani 1 1 d .
C8 C -0.0537(3) 0.1395(5) 0.1071(3) 0.0194(14) Uani 1 1 d .
C9 C -0.1007(3) 0.1577(5) 0.1146(3) 0.0228(16) Uani 1 1 d .
H9 H -0.1120 0.1127 0.1364 0.027 Uiso 1 1 calc R
C10 C -0.1319(3) 0.2429(5) 0.0899(3) 0.0264(16) Uani 1 1 d .
H10 H -0.1656 0.2551 0.0934 0.032 Uiso 1 1 calc R
C11 C -0.1141(3) 0.3096(5) 0.0605(3) 0.0217(15) Uani 1 1 d .
H11 H -0.1351 0.3687 0.0449 0.026 Uiso 1 1 calc R
C12 C -0.0660(2) 0.2919(4) 0.0533(3) 0.0173(14) Uani 1 1 d .
H12 H -0.0546 0.3379 0.0321 0.021 Uiso 1 1 calc R
C13 C -0.0347(2) 0.2067(4) 0.0770(2) 0.0134(13) Uani 1 1 d .
C14 C 0.0050(3) 0.1469(5) 0.0102(3) 0.0192(14) Uani 1 1 d .
H14A H -0.0065 0.2081 -0.0133 0.029 Uiso 1 1 calc R
H14B H -0.0253 0.0978 -0.0060 0.029 Uiso 1 1 calc R
H14C H 0.0388 0.1201 0.0088 0.029 Uiso 1 1 calc R
C15 C 0.1010(2) 0.5531(4) 0.1469(3) 0.0153(14) Uani 1 1 d .
C16 C 0.0554(2) 0.5471(4) 0.1679(3) 0.0162(14) Uani 1 1 d .
C17 C 0.0114(3) 0.4817(5) 0.1500(3) 0.0210(15) Uani 1 1 d .
H17 H 0.0072 0.4311 0.1221 0.025 Uiso 1 1 calc R
C18 C -0.0273(3) 0.4906(5) 0.1734(3) 0.0235(16) Uani 1 1 d .
H18 H -0.0577 0.4451 0.1615 0.028 Uiso 1 1 calc R
C19 C -0.0219(3) 0.5644(5) 0.2135(3) 0.0241(16) Uani 1 1 d .
H19 H -0.0492 0.5706 0.2280 0.029 Uiso 1 1 calc R
C20 C 0.0239(3) 0.6305(5) 0.2329(3) 0.0206(15) Uani 1 1 d .
H20 H 0.0284 0.6808 0.2610 0.025 Uiso 1 1 calc R
C21 C 0.0622(3) 0.6200(4) 0.2098(2) 0.0149(13) Uani 1 1 d .
C22 C 0.1154(3) 0.6726(4) 0.2231(3) 0.0184(14) Uani 1 1 d .
C23 C 0.1422(3) 0.7491(5) 0.2630(3) 0.0227(15) Uani 1 1 d .
H23 H 0.1266 0.7755 0.2874 0.027 Uiso 1 1 calc R
C24 C 0.1924(3) 0.7856(5) 0.2661(3) 0.0268(16) Uani 1 1 d .
H24 H 0.2121 0.8358 0.2941 0.032 Uiso 1 1 calc R
C25 C 0.2140(3) 0.7501(5) 0.2294(3) 0.0277(16) Uani 1 1 d .
H25 H 0.2476 0.7781 0.2313 0.033 Uiso 1 1 calc R
C26 C 0.1877(3) 0.6743(5) 0.1899(3) 0.0230(15) Uani 1 1 d .
H26 H 0.2036 0.6488 0.1655 0.028 Uiso 1 1 calc R
C27 C 0.1378(3) 0.6360(4) 0.1864(3) 0.0165(14) Uani 1 1 d .
C28 C 0.0765(3) 0.5876(5) 0.0819(3) 0.0292(17) Uani 1 1 d .
H28A H 0.0518 0.5357 0.0564 0.044 Uiso 1 1 calc R
H28B H 0.1071 0.5999 0.0711 0.044 Uiso 1 1 calc R
H28C H 0.0550 0.6490 0.0771 0.044 Uiso 1 1 calc R
C29 C 0.2205(3) 0.2282(4) 0.1046(3) 0.0175(14) Uani 1 1 d .
C30 C 0.2072(2) 0.1190(5) 0.0898(3) 0.0192(14) Uani 1 1 d .
C31 C 0.2330(3) 0.0354(5) 0.1240(3) 0.0229(15) Uani 1 1 d .
H31 H 0.2640 0.0426 0.1616 0.028 Uiso 1 1 calc R
C32 C 0.2123(3) -0.0583(5) 0.1019(3) 0.0280(17) Uani 1 1 d .
H32 H 0.2288 -0.1158 0.1250 0.034 Uiso 1 1 calc R
C33 C 0.1682(3) -0.0688(5) 0.0467(3) 0.0287(17) Uani 1 1 d .
H33 H 0.1550 -0.1336 0.0321 0.034 Uiso 1 1 calc R
C34 C 0.1426(3) 0.0136(5) 0.0120(3) 0.0248(16) Uani 1 1 d .
H34 H 0.1123 0.0055 -0.0261 0.030 Uiso 1 1 calc R
C35 C 0.1620(3) 0.1079(5) 0.0340(3) 0.0191(14) Uani 1 1 d .
C36 C 0.1412(3) 0.2074(5) 0.0103(3) 0.0180(14) Uani 1 1 d .
C37 C 0.0969(3) 0.2358(5) -0.0419(3) 0.0230(15) Uani 1 1 d .
H37 H 0.0762 0.1874 -0.0707 0.028 Uiso 1 1 calc R
C38 C 0.0832(3) 0.3351(5) -0.0519(3) 0.0221(15) Uani 1 1 d .
H38 H 0.0529 0.3552 -0.0879 0.026 Uiso 1 1 calc R
C39 C 0.1129(3) 0.4058(5) -0.0101(3) 0.0228(16) Uani 1 1 d .
H39 H 0.1024 0.4739 -0.0171 0.027 Uiso 1 1 calc R
C40 C 0.1589(3) 0.3773(5) 0.0430(3) 0.0197(15) Uani 1 1 d .
H40 H 0.1799 0.4257 0.0716 0.024 Uiso 1 1 calc R
C41 C 0.1726(2) 0.2778(4) 0.0523(3) 0.0136(13) Uani 1 1 d .
C42 C 0.2773(2) 0.2580(5) 0.1083(3) 0.0225(15) Uani 1 1 d .
H42A H 0.3070 0.2216 0.1405 0.034 Uiso 1 1 calc R
H42B H 0.2829 0.3297 0.1156 0.034 Uiso 1 1 calc R
H42C H 0.2785 0.2419 0.0711 0.034 Uiso 1 1 calc R
C43 C 0.1581(2) 0.2647(4) 0.2823(3) 0.0151(13) Uani 1 1 d .
C44 C 0.1808(3) 0.3497(5) 0.3265(3) 0.0174(14) Uani 1 1 d .
C45 C 0.1821(3) 0.4506(5) 0.3151(3) 0.0205(15) Uani 1 1 d .
H45 H 0.1700 0.4736 0.2759 0.025 Uiso 1 1 calc R
C46 C 0.2013(3) 0.5167(5) 0.3614(3) 0.0248(16) Uani 1 1 d .
H46 H 0.2020 0.5859 0.3540 0.030 Uiso 1 1 calc R
C47 C 0.2196(3) 0.4829(5) 0.4192(3) 0.0299(17) Uani 1 1 d .
H47 H 0.2331 0.5291 0.4508 0.036 Uiso 1 1 calc R
C48 C 0.2181(3) 0.3820(5) 0.4306(3) 0.0245(16) Uani 1 1 d .
H48 H 0.2301 0.3592 0.4698 0.029 Uiso 1 1 calc R
C49 C 0.1989(2) 0.3151(5) 0.3842(3) 0.0179(14) Uani 1 1 d .
C50 C 0.1942(3) 0.2058(5) 0.3822(3) 0.0187(14) Uani 1 1 d .
C51 C 0.2084(3) 0.1375(5) 0.4274(3) 0.0224(15) Uani 1 1 d .
H51 H 0.2226 0.1588 0.4672 0.027 Uiso 1 1 calc R
C52 C 0.2015(3) 0.0366(5) 0.4131(3) 0.0267(16) Uani 1 1 d .
H52 H 0.2118 -0.0117 0.4436 0.032 Uiso 1 1 calc R
C53 C 0.1798(3) 0.0056(5) 0.3547(3) 0.0246(16) Uani 1 1 d .
H53 H 0.1748 -0.0634 0.3457 0.029 Uiso 1 1 calc R
C54 C 0.1653(2) 0.0744(4) 0.3096(3) 0.0163(14) Uani 1 1 d .
H54 H 0.1506 0.0535 0.2697 0.020 Uiso 1 1 calc R
C55 C 0.1728(2) 0.1744(5) 0.3241(3) 0.0169(14) Uani 1 1 d .
C56 C 0.0946(3) 0.2733(5) 0.2473(3) 0.0221(15) Uani 1 1 d .
H56A H 0.0854 0.3333 0.2228 0.033 Uiso 1 1 calc R
H56B H 0.0775 0.2775 0.2745 0.033 Uiso 1 1 calc R
H56C H 0.0801 0.2146 0.2221 0.033 Uiso 1 1 calc R
C57 C 0.3478(2) 0.4600(5) 0.2795(3) 0.0198(15) Uani 1 1 d .
C58 C 0.3674(3) 0.5020(5) 0.3416(3) 0.0267(16) Uani 1 1 d .
C59 C 0.3359(3) 0.5273(5) 0.3708(4) 0.040(2) Uani 1 1 d .
H59 H 0.2964 0.5178 0.3526 0.048 Uiso 1 1 calc R
C60 C 0.3624(4) 0.5665(6) 0.4267(4) 0.049(2) Uani 1 1 d .
H60 H 0.3409 0.5829 0.4471 0.059 Uiso 1 1 calc R
C61 C 0.4195(4) 0.5826(6) 0.4536(4) 0.044(2) Uani 1 1 d .
H61 H 0.4366 0.6116 0.4918 0.053 Uiso 1 1 calc R
C62 C 0.4521(3) 0.5567(5) 0.4255(3) 0.0358(19) Uani 1 1 d .
H62 H 0.4916 0.5661 0.4443 0.043 Uiso 1 1 calc R
C63 C 0.4251(3) 0.5162(5) 0.3682(3) 0.0229(15) Uani 1 1 d .
C64 C 0.4483(3) 0.4815(5) 0.3281(3) 0.0239(16) Uani 1 1 d .
C65 C 0.5031(3) 0.4763(5) 0.3355(4) 0.0351(19) Uani 1 1 d .
H65 H 0.5335 0.5003 0.3702 0.042 Uiso 1 1 calc R
C66 C 0.5117(3) 0.4344(5) 0.2895(4) 0.041(2) Uani 1 1 d .
H66 H 0.5490 0.4283 0.2939 0.049 Uiso 1 1 calc R
C67 C 0.4685(3) 0.4018(5) 0.2384(4) 0.0367(19) Uani 1 1 d .
H67 H 0.4759 0.3746 0.2078 0.044 Uiso 1 1 calc R
C68 C 0.4138(3) 0.4089(5) 0.2317(3) 0.0321(18) Uani 1 1 d .
H68 H 0.3836 0.3862 0.1964 0.038 Uiso 1 1 calc R
C69 C 0.4032(3) 0.4486(4) 0.2758(3) 0.0202(15) Uani 1 1 d .
C70 C 0.3082(3) 0.5325(5) 0.2332(3) 0.0371(19) Uani 1 1 d .
H70A H 0.2729 0.5369 0.2366 0.056 Uiso 1 1 calc R
H70B H 0.3007 0.5085 0.1938 0.056 Uiso 1 1 calc R
H70C H 0.3257 0.5984 0.2395 0.056 Uiso 1 1 calc R
C71 C 0.3810(3) 0.0900(4) 0.2745(3) 0.0166(14) Uani 1 1 d .
C72 C 0.4200(2) 0.1221(5) 0.3384(3) 0.0170(14) Uani 1 1 d .
C73 C 0.4288(3) 0.2178(5) 0.3620(3) 0.0264(16) Uani 1 1 d .
H73 H 0.4098 0.2736 0.3387 0.032 Uiso 1 1 calc R
C74 C 0.4664(3) 0.2284(5) 0.4212(3) 0.0301(17) Uani 1 1 d .
H74 H 0.4726 0.2926 0.4388 0.036 Uiso 1 1 calc R
C75 C 0.4946(3) 0.1481(6) 0.4548(3) 0.0331(18) Uani 1 1 d .
H75 H 0.5202 0.1577 0.4950 0.040 Uiso 1 1 calc R
C76 C 0.4864(3) 0.0533(6) 0.4309(3) 0.0326(18) Uani 1 1 d .
H76 H 0.5063 -0.0020 0.4541 0.039 Uiso 1 1 calc R
C77 C 0.4483(3) 0.0408(5) 0.3720(3) 0.0195(15) Uani 1 1 d .
C78 C 0.4287(3) -0.0505(5) 0.3362(3) 0.0193(15) Uani 1 1 d .
C79 C 0.4431(3) -0.1507(5) 0.3497(3) 0.0256(16) Uani 1 1 d .
H79 H 0.4707 -0.1698 0.3876 0.031 Uiso 1 1 calc R
C80 C 0.4161(3) -0.2214(5) 0.3061(3) 0.0346(19) Uani 1 1 d .
H80 H 0.4255 -0.2897 0.3146 0.042 Uiso 1 1 calc R
C81 C 0.3758(3) -0.1946(5) 0.2507(3) 0.0309(17) Uani 1 1 d .
H81 H 0.3576 -0.2443 0.2218 0.037 Uiso 1 1 calc R
C82 C 0.3618(3) -0.0945(5) 0.2375(3) 0.0237(16) Uani 1 1 d .
H82 H 0.3346 -0.0754 0.1994 0.028 Uiso 1 1 calc R
C83 C 0.3880(2) -0.0236(4) 0.2804(3) 0.0158(14) Uani 1 1 d .
C84 C 0.4044(3) 0.1284(5) 0.2328(3) 0.0225(15) Uani 1 1 d .
H84A H 0.4010 0.2011 0.2301 0.034 Uiso 1 1 calc R
H84B H 0.3832 0.0992 0.1937 0.034 Uiso 1 1 calc R
H84C H 0.4440 0.1097 0.2481 0.034 Uiso 1 1 calc R
C85 C 0.3231(3) 0.1632(5) 0.4006(3) 0.0217(15) Uani 1 1 d .
C86 C 0.3493(3) 0.2062(5) 0.4610(3) 0.0255(16) Uani 1 1 d .
C87 C 0.3556(3) 0.3035(7) 0.4786(3) 0.039(2) Uani 1 1 d .
H87 H 0.3425 0.3563 0.4508 0.047 Uiso 1 1 calc R
C88 C 0.3827(3) 0.3220(7) 0.5400(3) 0.044(2) Uani 1 1 d .
H88 H 0.3877 0.3884 0.5544 0.053 Uiso 1 1 calc R
C89 C 0.4021(3) 0.2421(7) 0.5792(3) 0.049(2) Uani 1 1 d .
H89 H 0.4211 0.2561 0.6202 0.059 Uiso 1 1 calc R
C90 C 0.3949(3) 0.1425(7) 0.5614(3) 0.043(2) Uani 1 1 d .
H90 H 0.4078 0.0895 0.5891 0.052 Uiso 1 1 calc R
C91 C 0.3685(3) 0.1252(6) 0.5020(3) 0.0282(17) Uani 1 1 d .
C92 C 0.3556(3) 0.0320(6) 0.4677(3) 0.0285(17) Uani 1 1 d .
C93 C 0.3661(3) -0.0664(6) 0.4861(3) 0.0375(19) Uani 1 1 d .
H93 H 0.3833 -0.0832 0.5268 0.045 Uiso 1 1 calc R
C94 C 0.3501(3) -0.1404(6) 0.4422(4) 0.041(2) Uani 1 1 d .
H94 H 0.3562 -0.2083 0.4538 0.049 Uiso 1 1 calc R
C95 C 0.3258(3) -0.1175(6) 0.3827(3) 0.0379(19) Uani 1 1 d .
H95 H 0.3164 -0.1693 0.3543 0.046 Uiso 1 1 calc R
C96 C 0.3153(3) -0.0184(5) 0.3645(3) 0.0248(16) Uani 1 1 d .
H96 H 0.2987 -0.0016 0.3238 0.030 Uiso 1 1 calc R
C97 C 0.3297(3) 0.0538(5) 0.4068(3) 0.0240(16) Uani 1 1 d .
C1S C 0.3825(3) 0.6907(7) 0.1218(3) 0.043(2) Uani 1 1 d .
C2S C 0.3385(4) 0.6266(8) 0.1117(4) 0.064(3) Uani 1 1 d .
H2SA H 0.3453 0.5637 0.1309 0.077 Uiso 1 1 calc R
C3S C 0.2846(6) 0.6546(12) 0.0737(6) 0.100(5) Uani 1 1 d .
H3SA H 0.2547 0.6098 0.0668 0.120 Uiso 1 1 calc R
C4S C 0.2730(5) 0.7425(16) 0.0461(6) 0.123(7) Uani 1 1 d .
H4SA H 0.2354 0.7609 0.0210 0.148 Uiso 1 1 calc R
C5S C 0.3180(6) 0.8075(11) 0.0551(4) 0.099(5) Uani 1 1 d .
H5SA H 0.3106 0.8697 0.0352 0.119 Uiso 1 1 calc R
C6S C 0.3723(4) 0.7812(6) 0.0923(4) 0.058(3) Uani 1 1 d .
H6SA H 0.4025 0.8246 0.0979 0.070 Uiso 1 1 calc R
C7S C 0.4398(4) 0.6604(7) 0.1627(4) 0.064(3) Uani 1 1 d .
H7SA H 0.4402 0.5892 0.1714 0.096 Uiso 1 1 calc R
H7SB H 0.4523 0.6986 0.1993 0.096 Uiso 1 1 calc R
H7SC H 0.4651 0.6730 0.1446 0.096 Uiso 1 1 calc R

loop_
_atom_site_aniso_label
_atom_site_aniso_U_11
_atom_site_aniso_U_22
_atom_site_aniso_U_33
_atom_site_aniso_U_23
_atom_site_aniso_U_13
_atom_site_aniso_U_12
Y1 0.0119(3) 0.0138(3) 0.0124(3) -0.0003(3) 0.0043(2) 0.0010(3)
Y2 0.0126(3) 0.0137(3) 0.0113(3) 0.0002(3) 0.0049(2) 0.0005(3)
O1 0.023(2) 0.018(2) 0.023(2) -0.005(2) 0.010(2) -0.006(2)
O2 0.021(2) 0.014(2) 0.021(2) 0.0026(19) 0.006(2) 0.007(2)
O3 0.018(2) 0.016(2) 0.011(2) 0.0006(18) 0.0084(18) 0.0005(19)
O4 0.022(2) 0.017(2) 0.018(2) -0.0030(19) 0.013(2) -0.0010(19)
O5 0.020(2) 0.016(2) 0.025(2) 0.0018(19) 0.009(2) 0.003(2)
O6 0.015(2) 0.019(2) 0.014(2) -0.0028(19) 0.0021(19) 0.0027(19)
O7 0.025(3) 0.035(3) 0.016(2) 0.000(2) 0.014(2) 0.004(2)
C1 0.015(3) 0.014(3) 0.011(3) -0.003(3) 0.002(3) -0.004(3)
C2 0.017(3) 0.018(3) 0.014(3) 0.001(3) 0.006(3) -0.002(3)
C3 0.026(4) 0.023(4) 0.022(4) -0.002(3) 0.009(3) 0.004(3)
C4 0.032(4) 0.021(4) 0.025(4) 0.004(3) 0.011(3) 0.011(3)
C5 0.042(5) 0.020(4) 0.024(4) 0.003(3) 0.012(4) 0.002(3)
C6 0.034(4) 0.024(4) 0.018(4) -0.001(3) 0.010(3) -0.005(3)
C7 0.021(3) 0.011(3) 0.012(3) -0.005(3) 0.003(3) -0.001(3)
C8 0.021(4) 0.017(4) 0.018(3) -0.005(3) 0.007(3) -0.003(3)
C9 0.024(4) 0.024(4) 0.025(4) -0.005(3) 0.015(3) -0.010(3)
C10 0.016(3) 0.038(4) 0.027(4) -0.010(3) 0.011(3) 0.002(3)
C11 0.020(3) 0.020(4) 0.022(4) -0.006(3) 0.006(3) 0.000(3)
C12 0.018(3) 0.017(3) 0.016(3) -0.003(3) 0.006(3) -0.003(3)
C13 0.012(3) 0.014(3) 0.014(3) -0.003(3) 0.005(3) -0.003(3)
C14 0.023(4) 0.020(4) 0.017(3) -0.001(3) 0.010(3) -0.002(3)
C15 0.018(3) 0.011(3) 0.017(3) -0.003(3) 0.008(3) 0.001(3)
C16 0.015(3) 0.016(3) 0.017(3) 0.004(3) 0.007(3) 0.004(3)
C17 0.020(4) 0.022(4) 0.018(3) 0.003(3) 0.005(3) 0.003(3)
C18 0.016(3) 0.021(4) 0.028(4) 0.005(3) 0.005(3) -0.005(3)
C19 0.020(4) 0.032(4) 0.023(4) 0.008(3) 0.012(3) 0.003(3)
C20 0.026(4) 0.016(3) 0.019(3) 0.003(3) 0.008(3) 0.006(3)
C21 0.021(3) 0.011(3) 0.009(3) -0.001(3) 0.003(3) 0.002(3)
C22 0.022(4) 0.014(3) 0.016(3) 0.005(3) 0.005(3) 0.004(3)
C23 0.022(4) 0.024(4) 0.023(4) -0.003(3) 0.011(3) 0.001(3)
C24 0.025(4) 0.017(4) 0.037(4) -0.004(3) 0.012(3) 0.001(3)
C25 0.021(4) 0.021(4) 0.037(4) 0.006(3) 0.010(3) -0.001(3)
C26 0.027(4) 0.020(4) 0.027(4) 0.009(3) 0.017(3) 0.011(3)
C27 0.023(4) 0.008(3) 0.016(3) 0.001(3) 0.006(3) 0.005(3)
C28 0.032(4) 0.032(4) 0.018(4) 0.003(3) 0.006(3) 0.010(3)
C29 0.023(4) 0.017(3) 0.011(3) -0.003(3) 0.007(3) 0.006(3)
C30 0.013(3) 0.023(4) 0.021(4) 0.000(3) 0.007(3) 0.005(3)
C31 0.025(4) 0.018(4) 0.021(4) 0.000(3) 0.006(3) 0.007(3)
C32 0.029(4) 0.026(4) 0.016(4) 0.001(3) -0.003(3) 0.010(3)
C33 0.038(4) 0.020(4) 0.031(4) -0.008(3) 0.017(4) -0.004(3)
C34 0.022(4) 0.029(4) 0.021(4) -0.012(3) 0.007(3) 0.003(3)
C35 0.020(4) 0.023(4) 0.014(3) -0.003(3) 0.008(3) 0.006(3)
C36 0.021(3) 0.025(4) 0.011(3) 0.002(3) 0.010(3) 0.001(3)
C37 0.024(4) 0.029(4) 0.014(3) 0.002(3) 0.007(3) 0.003(3)
C38 0.022(4) 0.024(4) 0.015(3) 0.008(3) 0.004(3) 0.006(3)
C39 0.027(4) 0.024(4) 0.020(4) 0.012(3) 0.013(3) 0.013(3)
C40 0.023(4) 0.023(4) 0.013(3) 0.000(3) 0.007(3) -0.001(3)
C41 0.015(3) 0.015(3) 0.014(3) 0.002(3) 0.010(3) -0.001(3)
C42 0.018(3) 0.033(4) 0.017(3) 0.001(3) 0.008(3) 0.003(3)
C43 0.015(3) 0.018(3) 0.017(3) -0.001(3) 0.012(3) 0.000(3)
C44 0.016(3) 0.019(3) 0.024(4) -0.003(3) 0.015(3) 0.001(3)
C45 0.015(3) 0.019(4) 0.035(4) 0.004(3) 0.018(3) 0.003(3)
C46 0.023(4) 0.019(4) 0.036(4) -0.003(3) 0.017(3) 0.003(3)
C47 0.030(4) 0.031(4) 0.036(4) -0.016(4) 0.021(4) -0.006(3)
C48 0.022(4) 0.033(4) 0.021(4) -0.004(3) 0.011(3) -0.003(3)
C49 0.019(3) 0.023(4) 0.018(3) -0.003(3) 0.014(3) 0.000(3)
C50 0.016(3) 0.023(4) 0.021(4) 0.003(3) 0.012(3) 0.001(3)
C51 0.021(4) 0.030(4) 0.017(3) 0.003(3) 0.009(3) 0.002(3)
C52 0.029(4) 0.025(4) 0.033(4) 0.016(3) 0.020(4) 0.011(3)
C53 0.027(4) 0.016(4) 0.037(4) 0.005(3) 0.019(3) 0.003(3)
C54 0.016(3) 0.016(3) 0.018(3) 0.000(3) 0.008(3) 0.001(3)
C55 0.011(3) 0.024(4) 0.019(3) 0.009(3) 0.011(3) 0.005(3)
C56 0.022(4) 0.023(4) 0.024(4) 0.005(3) 0.012(3) 0.003(3)
C57 0.011(3) 0.016(3) 0.027(4) 0.007(3) 0.004(3) 0.000(3)
C58 0.029(4) 0.017(4) 0.036(4) -0.009(3) 0.017(4) -0.009(3)
C59 0.028(4) 0.031(4) 0.064(6) -0.024(4) 0.024(4) -0.014(4)
C60 0.052(6) 0.053(6) 0.059(6) -0.034(5) 0.039(5) -0.016(5)
C61 0.055(6) 0.040(5) 0.042(5) -0.021(4) 0.025(5) -0.014(4)
C62 0.031(4) 0.031(4) 0.038(5) -0.007(4) 0.008(4) -0.009(4)
C63 0.023(4) 0.016(4) 0.028(4) 0.001(3) 0.009(3) -0.005(3)
C64 0.017(4) 0.018(4) 0.037(4) 0.004(3) 0.011(3) 0.002(3)
C65 0.017(4) 0.023(4) 0.060(5) -0.001(4) 0.013(4) -0.001(3)
C66 0.036(5) 0.025(4) 0.076(6) 0.012(4) 0.039(5) 0.006(4)
C67 0.049(5) 0.024(4) 0.049(5) 0.012(4) 0.032(5) 0.005(4)
C68 0.044(5) 0.023(4) 0.037(4) 0.007(3) 0.025(4) 0.003(4)
C69 0.021(4) 0.007(3) 0.030(4) 0.007(3) 0.009(3) 0.001(3)
C70 0.030(4) 0.017(4) 0.057(5) 0.011(4) 0.013(4) 0.001(3)
C71 0.015(3) 0.016(3) 0.015(3) -0.001(3) 0.004(3) 0.002(3)
C72 0.013(3) 0.024(4) 0.016(3) 0.001(3) 0.007(3) 0.002(3)
C73 0.023(4) 0.024(4) 0.028(4) 0.002(3) 0.008(3) -0.006(3)
C74 0.034(4) 0.037(4) 0.026(4) -0.005(3) 0.020(4) 0.003(4)
C75 0.027(4) 0.043(5) 0.024(4) 0.001(4) 0.006(3) -0.003(4)
C76 0.022(4) 0.049(5) 0.025(4) 0.010(4) 0.009(3) 0.011(4)
C77 0.017(3) 0.024(4) 0.021(4) 0.002(3) 0.011(3) 0.000(3)
C78 0.019(3) 0.020(4) 0.025(4) 0.004(3) 0.016(3) 0.001(3)
C79 0.029(4) 0.022(4) 0.029(4) 0.007(3) 0.016(3) 0.008(3)
C80 0.035(4) 0.022(4) 0.054(5) 0.014(4) 0.025(4) 0.010(3)
C81 0.040(4) 0.017(4) 0.043(5) 0.003(3) 0.025(4) 0.002(3)
C82 0.027(4) 0.019(4) 0.027(4) 0.005(3) 0.013(3) 0.005(3)
C83 0.012(3) 0.017(3) 0.020(3) 0.003(3) 0.008(3) 0.003(3)
C84 0.019(4) 0.022(4) 0.027(4) 0.003(3) 0.010(3) -0.001(3)
C85 0.014(3) 0.037(4) 0.014(3) 0.000(3) 0.006(3) 0.002(3)
C86 0.014(3) 0.044(5) 0.020(4) -0.004(3) 0.008(3) -0.001(3)
C87 0.031(4) 0.061(6) 0.023(4) -0.005(4) 0.010(4) 0.002(4)
C88 0.033(5) 0.062(6) 0.034(5) -0.017(4) 0.012(4) -0.001(4)
C89 0.031(5) 0.083(7) 0.025(4) 0.003(5) 0.004(4) -0.001(5)
C90 0.038(5) 0.059(6) 0.021(4) 0.004(4) 0.002(4) -0.001(4)
C91 0.021(4) 0.046(5) 0.014(4) 0.010(3) 0.004(3) 0.004(3)
C92 0.018(4) 0.050(5) 0.016(4) 0.002(3) 0.006(3) 0.002(3)
C93 0.037(5) 0.048(5) 0.032(4) 0.018(4) 0.018(4) 0.007(4)
C94 0.026(4) 0.036(5) 0.059(6) 0.012(4) 0.017(4) 0.002(4)
C95 0.026(4) 0.040(5) 0.044(5) -0.005(4) 0.012(4) -0.001(4)
C96 0.014(3) 0.035(4) 0.025(4) 0.003(3) 0.009(3) -0.001(3)
C97 0.013(3) 0.040(4) 0.017(4) 0.001(3) 0.005(3) 0.001(3)
C1S 0.044(5) 0.057(6) 0.031(4) -0.004(4) 0.019(4) 0.005(5)
C2S 0.058(7) 0.097(8) 0.059(6) -0.023(6) 0.045(6) -0.030(6)
C3S 0.073(10) 0.158(15) 0.082(10) -0.026(9) 0.046(9) 0.007(9)
C4S 0.044(7) 0.22(2) 0.066(9) -0.049(11) -0.008(7) 0.052(11)
C5S 0.095(10) 0.133(12) 0.039(6) 0.006(7) 0.003(7) 0.061(10)
C6S 0.092(8) 0.037(5) 0.045(5) 0.000(4) 0.030(6) 0.016(5)
C7S 0.052(6) 0.074(7) 0.064(6) 0.002(5) 0.025(5) 0.023(5)

loop_
_atom_type_symbol
_atom_type_description
_atom_type_scat_dispersion_real
_atom_type_scat_dispersion_imag
_atom_type_scat_source
C C 0.0033 0.0016 'International Tables Vol C Tables 4.2.6.8 and 6.1.1.4'
H H 0.0000 0.0000 'International Tables Vol C Tables 4.2.6.8 and 6.1.1.4'
O O 0.0106 0.0060 'International Tables Vol C Tables 4.2.6.8 and 6.1.1.4'
Y Y -2.7962 3.5667 'International Tables Vol C Tables 4.2.6.8 and 6.1.1.4'

loop_
_geom_angle_atom_site_label_1
_geom_angle_atom_site_label_2
_geom_angle_atom_site_label_3
_geom_angle
O1 Y1 O2 116.26(17)
O1 Y1 O3 121.75(15)
O2 Y1 O3 115.53(15)
O1 Y1 O4 116.41(15)
O2 Y1 O4 104.77(15)
O3 Y1 O4 72.73(14)
O1 Y1 C41 89.68(16)
O2 Y1 C41 104.83(16)
O3 Y1 C41 52.57(14)
O4 Y1 C41 124.78(15)
O1 Y1 Y2 135.17(12)
O2 Y1 Y2 107.37(12)
O3 Y1 Y2 36.37(9)
O4 Y1 Y2 37.89(10)
C41 Y1 Y2 88.80(11)
O5 Y2 O6 108.18(16)
O5 Y2 O3 101.43(15)
O6 Y2 O3 100.18(14)
O5 Y2 O4 114.77(15)
O6 Y2 O4 137.04(15)
O3 Y2 O4 71.37(13)
O5 Y2 O7 93.52(16)
O6 Y2 O7 90.13(15)
O3 Y2 O7 158.06(14)
O4 Y2 O7 87.87(14)
O5 Y2 Y1 104.53(12)
O6 Y2 Y1 129.98(11)
O3 Y2 Y1 35.92(9)
O4 Y2 Y1 36.94(10)
O7 Y2 Y1 124.57(11)
C1 O1 Y1 168.8(4)
C15 O2 Y1 156.1(4)
C29 O3 Y1 115.0(3)
C29 O3 Y2 136.9(3)
Y1 O3 Y2 107.72(15)
C43 O4 Y1 120.1(3)
C43 O4 Y2 133.7(3)
Y1 O4 Y2 105.18(15)
C57 O5 Y2 175.6(4)
C71 O6 Y2 145.4(4)
C85 O7 Y2 152.7(4)
O1 C1 C13 113.7(5)
O1 C1 C2 111.8(5)
C13 C1 C2 101.6(5)
O1 C1 C14 110.7(5)
C13 C1 C14 109.5(5)
C2 C1 C14 109.1(5)
C3 C2 C7 120.8(6)
C3 C2 C1 128.5(6)
C7 C2 C1 110.7(5)
C2 C3 C4 119.0(6)
C2 C3 H3 120.5
C4 C3 H3 120.5
C5 C4 C3 120.2(6)
C5 C4 H4 119.9
C3 C4 H4 119.9
C6 C5 C4 121.4(6)
C6 C5 H5 119.3
C4 C5 H5 119.3
C5 C6 C7 118.5(6)
C5 C6 H6 120.7
C7 C6 H6 120.7
C2 C7 C6 120.1(6)
C2 C7 C8 108.5(5)
C6 C7 C8 131.4(6)
C9 C8 C13 121.8(6)
C9 C8 C7 130.8(6)
C13 C8 C7 107.4(5)
C8 C9 C10 119.0(6)
C8 C9 H9 120.5
C10 C9 H9 120.5
C11 C10 C9 120.1(6)
C11 C10 H10 119.9
C9 C10 H10 119.9
C10 C11 C12 121.0(6)
C10 C11 H11 119.5
C12 C11 H11 119.5
C13 C12 C11 119.7(6)
C13 C12 H12 120.1
C11 C12 H12 120.1
C12 C13 C8 118.3(5)
C12 C13 C1 129.9(5)
C8 C13 C1 111.8(5)
C1 C14 H14A 109.5
C1 C14 H14B 109.5
H14A C14 H14B 109.5
C1 C14 H14C 109.5
H14A C14 H14C 109.5
H14B C14 H14C 109.5
O2 C15 C16 111.9(5)
O2 C15 C27 114.1(5)
C16 C15 C27 100.8(5)
O2 C15 C28 109.8(5)
C16 C15 C28 111.0(5)
C27 C15 C28 109.0(5)
C17 C16 C21 120.6(6)
C17 C16 C15 127.7(6)
C21 C16 C15 111.7(5)
C16 C17 C18 118.9(6)
C16 C17 H17 120.5
C18 C17 H17 120.5
C19 C18 C17 121.0(6)
C19 C18 H18 119.5
C17 C18 H18 119.5
C18 C19 C20 120.2(6)
C18 C19 H19 119.9
C20 C19 H19 119.9
C21 C20 C19 118.1(6)
C21 C20 H20 121.0
C19 C20 H20 121.0
C20 C21 C16 121.1(6)
C20 C21 C22 131.3(6)
C16 C21 C22 107.5(5)
C27 C22 C23 120.6(6)
C27 C22 C21 109.0(5)
C23 C22 C21 130.4(6)
C24 C23 C22 118.2(6)
C24 C23 H23 120.9
C22 C23 H23 120.9
C25 C24 C23 121.0(6)
C25 C24 H24 119.5
C23 C24 H24 119.5
C24 C25 C26 121.1(6)
C24 C25 H25 119.5
C26 C25 H25 119.5
C25 C26 C27 118.9(6)
C25 C26 H26 120.5
C27 C26 H26 120.5
C26 C27 C22 120.2(6)
C26 C27 C15 129.0(5)
C22 C27 C15 110.8(5)
C15 C28 H28A 109.5
C15 C28 H28B 109.5
H28A C28 H28B 109.5
C15 C28 H28C 109.5
H28A C28 H28C 109.5
H28B C28 H28C 109.5
O3 C29 C30 111.9(5)
O3 C29 C42 109.2(5)
C30 C29 C42 112.7(5)
O3 C29 C41 110.5(5)
C30 C29 C41 101.2(5)
C42 C29 C41 111.2(5)
C31 C30 C35 120.4(6)
C31 C30 C29 128.8(6)
C35 C30 C29 110.8(5)
C32 C31 C30 118.7(6)
C32 C31 H31 120.7
C30 C31 H31 120.7
C33 C32 C31 120.6(6)
C33 C32 H32 119.7
C31 C32 H32 119.7
C32 C33 C34 121.3(6)
C32 C33 H33 119.3
C34 C33 H33 119.3
C35 C34 C33 118.7(6)
C35 C34 H34 120.6
C33 C34 H34 120.6
C34 C35 C30 120.2(6)
C34 C35 C36 131.3(6)
C30 C35 C36 108.4(5)
C37 C36 C41 120.9(6)
C37 C36 C35 130.6(6)
C41 C36 C35 108.4(5)
C38 C37 C36 119.2(6)
C38 C37 H37 120.4
C36 C37 H37 120.4
C37 C38 C39 120.7(6)
C37 C38 H38 119.7
C39 C38 H38 119.7
C38 C39 C40 120.3(6)
C38 C39 H39 119.9
C40 C39 H39 119.9
C41 C40 C39 118.6(6)
C41 C40 H40 120.7
C39 C40 H40 120.7
C40 C41 C36 120.2(6)
C40 C41 C29 129.0(5)
C36 C41 C29 110.8(5)
C40 C41 Y1 80.9(3)
C36 C41 Y1 114.4(4)
C29 C41 Y1 78.9(3)
C29 C42 H42A 109.5
C29 C42 H42B 109.5
H42A C42 H42B 109.5
C29 C42 H42C 109.5
H42A C42 H42C 109.5
H42B C42 H42C 109.5
O4 C43 C44 112.3(5)
O4 C43 C56 110.0(5)
C44 C43 C56 110.3(5)
O4 C43 C55 113.3(5)
C44 C43 C55 100.8(5)
C56 C43 C55 109.8(5)
C45 C44 C49 120.7(6)
C45 C44 C43 128.1(6)
C49 C44 C43 111.1(5)
C46 C45 C44 119.2(6)
C46 C45 H45 120.4
C44 C45 H45 120.4
C45 C46 C47 120.5(6)
C45 C46 H46 119.7
C47 C46 H46 119.7
C48 C47 C46 120.3(6)
C48 C47 H47 119.8
C46 C47 H47 119.8
C49 C48 C47 119.4(6)
C49 C48 H48 120.3
C47 C48 H48 120.3
C48 C49 C44 119.8(6)
C48 C49 C50 132.1(6)
C44 C49 C50 108.1(5)
C51 C50 C55 120.7(6)
C51 C50 C49 130.2(6)
C55 C50 C49 109.1(5)
C50 C51 C52 118.2(6)
C50 C51 H51 120.9
C52 C51 H51 120.9
C53 C52 C51 120.8(6)
C53 C52 H52 119.6
C51 C52 H52 119.6
C54 C53 C52 120.6(6)
C54 C53 H53 119.7
C52 C53 H53 119.7
C55 C54 C53 118.4(6)
C55 C54 H54 120.8
C53 C54 H54 120.8
C54 C55 C50 121.3(6)
C54 C55 C43 128.3(5)
C50 C55 C43 110.4(5)
C43 C56 H56A 109.5
C43 C56 H56B 109.5
H56A C56 H56B 109.5
C43 C56 H56C 109.5
H56A C56 H56C 109.5
H56B C56 H56C 109.5
O5 C57 C69 111.7(5)
O5 C57 C58 112.4(5)
C69 C57 C58 101.5(5)
O5 C57 C70 108.1(5)
C69 C57 C70 112.0(5)
C58 C57 C70 111.1(6)
C59 C58 C63 120.4(6)
C59 C58 C57 129.0(6)
C63 C58 C57 110.7(6)
C60 C59 C58 119.2(7)
C60 C59 H59 120.4
C58 C59 H59 120.4
C59 C60 C61 121.4(7)
C59 C60 H60 119.3
C61 C60 H60 119.3
C60 C61 C62 120.5(7)
C60 C61 H61 119.8
C62 C61 H61 119.8
C61 C62 C63 118.3(7)
C61 C62 H62 120.9
C63 C62 H62 120.9
C58 C63 C62 120.2(6)
C58 C63 C64 109.1(6)
C62 C63 C64 130.7(6)
C65 C64 C69 121.3(6)
C65 C64 C63 130.9(7)
C69 C64 C63 107.9(5)
C64 C65 C66 117.1(7)
C64 C65 H65 121.5
C66 C65 H65 121.5
C67 C66 C65 122.6(7)
C67 C66 H66 118.7
C65 C66 H66 118.7
C66 C67 C68 119.3(7)
C66 C67 H67 120.3
C68 C67 H67 120.3
C69 C68 C67 120.3(7)
C69 C68 H68 119.8
C67 C68 H68 119.8
C68 C69 C64 119.4(6)
C68 C69 C57 129.7(6)
C64 C69 C57 110.8(6)
C57 C70 H70A 109.5
C57 C70 H70B 109.5
H70A C70 H70B 109.5
C57 C70 H70C 109.5
H70A C70 H70C 109.5
H70B C70 H70C 109.5
O6 C71 C84 109.6(5)
O6 C71 C83 114.4(5)
C84 C71 C83 109.5(5)
O6 C71 C72 113.0(5)
C84 C71 C72 109.7(5)
C83 C71 C72 100.3(5)
C77 C72 C73 121.4(6)
C77 C72 C71 110.7(5)
C73 C72 C71 127.8(6)
C72 C73 C74 117.4(6)
C72 C73 H73 121.3
C74 C73 H73 121.3
C75 C74 C73 121.4(7)
C75 C74 H74 119.3
C73 C74 H74 119.3
C74 C75 C76 121.0(7)
C74 C75 H75 119.5
C76 C75 H75 119.5
C75 C76 C77 118.5(7)
C75 C76 H76 120.7
C77 C76 H76 120.7
C72 C77 C76 120.2(6)
C72 C77 C78 109.2(5)
C76 C77 C78 130.5(6)
C83 C78 C79 120.2(6)
C83 C78 C77 108.2(5)
C79 C78 C77 131.6(6)
C80 C79 C78 118.2(6)
C80 C79 H79 120.9
C78 C79 H79 120.9
C81 C80 C79 121.5(6)
C81 C80 H80 119.2
C79 C80 H80 119.2
C80 C81 C82 119.9(7)
C80 C81 H81 120.0
C82 C81 H81 120.0
C83 C82 C81 119.2(6)
C83 C82 H82 120.4
C81 C82 H82 120.4
C82 C83 C78 121.0(6)
C82 C83 C71 127.7(5)
C78 C83 C71 111.2(5)
C71 C84 H84A 109.5
C71 C84 H84B 109.5
H84A C84 H84B 109.5
C71 C84 H84C 109.5
H84A C84 H84C 109.5
H84B C84 H84C 109.5
O7 C85 C97 127.8(6)
O7 C85 C86 124.8(6)
C97 C85 C86 107.3(6)
C87 C86 C91 122.4(6)
C87 C86 C85 129.9(7)
C91 C86 C85 107.7(6)
C86 C87 C88 117.1(8)
C86 C87 H87 121.4
C88 C87 H87 121.4
C89 C88 C87 119.6(8)
C89 C88 H88 120.2
C87 C88 H88 120.2
C90 C89 C88 123.4(7)
C90 C89 H89 118.3
C88 C89 H89 118.3
C91 C90 C89 116.6(7)
C91 C90 H90 121.7
C89 C90 H90 121.7
C90 C91 C86 120.8(7)
C90 C91 C92 131.5(7)
C86 C91 C92 107.6(6)
C93 C92 C97 119.4(7)
C93 C92 C91 130.7(6)
C97 C92 C91 109.9(6)
C92 C93 C94 117.5(7)
C92 C93 H93 121.2
C94 C93 H93 121.2
C95 C94 C93 122.3(7)
C95 C94 H94 118.9
C93 C94 H94 118.9
C94 C95 C96 120.0(7)
C94 C95 H95 120.0
C96 C95 H95 120.0
C97 C96 C95 118.1(6)
C97 C96 H96 120.9
C95 C96 H96 120.9
C96 C97 C92 122.7(7)
C96 C97 C85 129.9(6)
C92 C97 C85 107.4(6)
C2S C1S C6S 119.8(9)
C2S C1S C7S 119.0(9)
C6S C1S C7S 121.1(9)
C3S C2S C1S 119.4(11)
C3S C2S H2SA 120.3
C1S C2S H2SA 120.3
C4S C3S C2S 122.4(14)
C4S C3S H3SA 118.8
C2S C3S H3SA 118.8
C3S C4S C5S 118.5(12)
C3S C4S H4SA 120.7
C5S C4S H4SA 120.7
C6S C5S C4S 120.5(13)
C6S C5S H5SA 119.8
C4S C5S H5SA 119.8
C5S C6S C1S 119.3(11)
C5S C6S H6SA 120.3
C1S C6S H6SA 120.3
C1S C7S H7SA 109.5
C1S C7S H7SB 109.5
H7SA C7S H7SB 109.5
C1S C7S H7SC 109.5
H7SA C7S H7SC 109.5
H7SB C7S H7SC 109.5

loop_
_geom_bond_atom_site_label_1
_geom_bond_atom_site_label_2
_geom_bond_distance
Y1 O1 2.028(4)
Y1 O2 2.049(4)
Y1 O3 2.227(4)
Y1 O4 2.252(4)
Y1 C41 3.036(6)
Y1 Y2 3.6164(8)
Y2 O5 2.028(4)
Y2 O6 2.092(4)
Y2 O3 2.251(4)
Y2 O4 2.301(4)
Y2 O7 2.319(4)
O1 C1 1.405(7)
O2 C15 1.403(7)
O3 C29 1.445(6)
O4 C43 1.436(6)
O5 C57 1.406(7)
O6 C71 1.396(7)
O7 C85 1.231(7)
C1 C13 1.504(8)
C1 C2 1.528(8)
C1 C14 1.541(8)
C2 C3 1.375(8)
C2 C7 1.403(8)
C3 C4 1.403(9)
C3 H3 0.9500
C4 C5 1.386(9)
C4 H4 0.9500
C5 C6 1.380(9)
C5 H5 0.9500
C6 C7 1.405(8)
C6 H6 0.9500
C7 C8 1.484(8)
C8 C9 1.365(8)
C8 C13 1.410(8)
C9 C10 1.389(9)
C9 H9 0.9500
C10 C11 1.374(9)
C10 H10 0.9500
C11 C12 1.388(8)
C11 H11 0.9500
C12 C13 1.386(8)
C12 H12 0.9500
C14 H14A 0.9800
C14 H14B 0.9800
C14 H14C 0.9800
C15 C16 1.525(8)
C15 C27 1.527(8)
C15 C28 1.548(8)
C16 C17 1.369(8)
C16 C21 1.395(8)
C17 C18 1.397(9)
C17 H17 0.9500
C18 C19 1.380(9)
C18 H18 0.9500
C19 C20 1.408(9)
C19 H19 0.9500
C20 C21 1.385(8)
C20 H20 0.9500
C21 C22 1.478(8)
C22 C27 1.394(8)
C22 C23 1.396(8)
C23 C24 1.389(9)
C23 H23 0.9500
C24 C25 1.373(9)
C24 H24 0.9500
C25 C26 1.381(9)
C25 H25 0.9500
C26 C27 1.388(9)
C26 H26 0.9500
C28 H28A 0.9800
C28 H28B 0.9800
C28 H28C 0.9800
C29 C30 1.516(8)
C29 C42 1.523(8)
C29 C41 1.525(8)
C30 C31 1.399(8)
C30 C35 1.401(8)
C31 C32 1.389(9)
C31 H31 0.9500
C32 C33 1.379(9)
C32 H32 0.9500
C33 C34 1.390(9)
C33 H33 0.9500
C34 C35 1.389(9)
C34 H34 0.9500
C35 C36 1.469(8)
C36 C37 1.380(8)
C36 C41 1.392(8)
C37 C38 1.377(9)
C37 H37 0.9500
C38 C39 1.381(9)
C38 H38 0.9500
C39 C40 1.413(8)
C39 H39 0.9500
C40 C41 1.378(8)
C40 H40 0.9500
C42 H42A 0.9800
C42 H42B 0.9800
C42 H42C 0.9800
C43 C44 1.524(8)
C43 C56 1.526(8)
C43 C55 1.541(8)
C44 C45 1.389(8)
C44 C49 1.399(8)
C45 C46 1.376(9)
C45 H45 0.9500
C46 C47 1.397(9)
C46 H46 0.9500
C47 C48 1.390(9)
C47 H47 0.9500
C48 C49 1.385(8)
C48 H48 0.9500
C49 C50 1.472(8)
C50 C51 1.383(8)
C50 C55 1.388(8)
C51 C52 1.395(9)
C51 H51 0.9500
C52 C53 1.391(9)
C52 H52 0.9500
C53 C54 1.384(8)
C53 H53 0.9500
C54 C55 1.384(8)
C54 H54 0.9500
C56 H56A 0.9800
C56 H56B 0.9800
C56 H56C 0.9800
C57 C69 1.521(8)
C57 C58 1.528(9)
C57 C70 1.529(9)
C58 C59 1.380(9)
C58 C63 1.389(9)
C59 C60 1.375(10)
C59 H59 0.9500
C60 C61 1.378(11)
C60 H60 0.9500
C61 C62 1.385(10)
C61 H61 0.9500
C62 C63 1.412(9)
C62 H62 0.9500
C63 C64 1.474(9)
C64 C65 1.385(9)
C64 C69 1.408(9)
C65 C66 1.398(10)
C65 H65 0.9500
C66 C67 1.368(11)
C66 H66 0.9500
C67 C68 1.389(10)
C67 H67 0.9500
C68 C69 1.373(9)
C68 H68 0.9500
C70 H70A 0.9800
C70 H70B 0.9800
C70 H70C 0.9800
C71 C84 1.528(8)
C71 C83 1.536(8)
C71 C72 1.549(8)
C72 C77 1.384(8)
C72 C73 1.393(9)
C73 C74 1.394(9)
C73 H73 0.9500
C74 C75 1.374(9)
C74 H74 0.9500
C75 C76 1.385(10)
C75 H75 0.9500
C76 C77 1.393(9)
C76 H76 0.9500
C77 C78 1.476(9)
C78 C83 1.396(8)
C78 C79 1.399(9)
C79 C80 1.392(10)
C79 H79 0.9500
C80 C81 1.384(10)
C80 H80 0.9500
C81 C82 1.397(9)
C81 H81 0.9500
C82 C83 1.379(9)
C82 H82 0.9500
C84 H84A 0.9800
C84 H84B 0.9800
C84 H84C 0.9800
C85 C97 1.480(9)
C85 C86 1.487(9)
C86 C87 1.366(10)
C86 C91 1.433(9)
C87 C88 1.416(10)
C87 H87 0.9500
C88 C89 1.398(11)
C88 H88 0.9500
C89 C90 1.397(11)
C89 H89 0.9500
C90 C91 1.369(9)
C90 H90 0.9500
C91 C92 1.474(10)
C92 C93 1.388(10)
C92 C97 1.414(9)
C93 C94 1.409(11)
C93 H93 0.9500
C94 C95 1.385(10)
C94 H94 0.9500
C95 C96 1.396(10)
C95 H95 0.9500
C96 C97 1.369(9)
C96 H96 0.9500
C1S C2S 1.383(11)
C1S C6S 1.389(11)
C1S C7S 1.472(11)
C2S C3S 1.378(16)
C2S H2SA 0.9500
C3S C4S 1.337(19)
C3S H3SA 0.9500
C4S C5S 1.41(2)
C4S H4SA 0.9500
C5S C6S 1.377(14)
C5S H5SA 0.9500
C6S H6SA 0.9500
C7S H7SA 0.9800
C7S H7SB 0.9800
C7S H7SC 0.9800

loop_
_geom_torsion_atom_site_label_1
_geom_torsion_atom_site_label_2
_geom_torsion_atom_site_label_3
_geom_torsion_atom_site_label_4
_geom_torsion
O1 Y1 Y2 O5 173.3(2)
O2 Y1 Y2 O5 -20.18(17)
O3 Y1 Y2 O5 89.5(2)
O4 Y1 Y2 O5 -112.1(2)
C41 Y1 Y2 O5 84.99(16)
O1 Y1 Y2 O6 43.7(2)
O2 Y1 Y2 O6 -149.82(19)
O3 Y1 Y2 O6 -40.1(2)
O4 Y1 Y2 O6 118.3(2)
C41 Y1 Y2 O6 -44.65(18)
O1 Y1 Y2 O3 83.8(2)
O2 Y1 Y2 O3 -109.7(2)
O4 Y1 Y2 O3 158.4(2)
C41 Y1 Y2 O3 -4.5(2)
O1 Y1 Y2 O4 -74.6(2)
O2 Y1 Y2 O4 91.9(2)
O3 Y1 Y2 O4 -158.4(2)
C41 Y1 Y2 O4 -162.9(2)
O1 Y1 Y2 O7 -81.8(2)
O2 Y1 Y2 O7 84.63(18)
O3 Y1 Y2 O7 -165.7(2)
O4 Y1 Y2 O7 -7.2(2)
C41 Y1 Y2 O7 -170.19(17)
O2 Y1 O1 C1 -143.5(19)
O3 Y1 O1 C1 66.0(19)
O4 Y1 O1 C1 -19.2(19)
C41 Y1 O1 C1 110.1(19)
Y2 Y1 O1 C1 22(2)
O1 Y1 O2 C15 13.9(9)
O3 Y1 O2 C15 166.2(8)
O4 Y1 O2 C15 -116.1(9)
C41 Y1 O2 C15 111.0(9)
Y2 Y1 O2 C15 -155.5(9)
O1 Y1 O3 C29 49.5(4)
O2 Y1 O3 C29 -101.2(4)
O4 Y1 O3 C29 160.3(4)
C41 Y1 O3 C29 -11.7(3)
Y2 Y1 O3 C29 174.0(4)
O1 Y1 O3 Y2 -124.49(18)
O2 Y1 O3 Y2 84.80(19)
O4 Y1 O3 Y2 -13.67(15)
C41 Y1 O3 Y2 174.3(3)
O5 Y2 O3 C29 89.0(5)
O6 Y2 O3 C29 -22.1(5)
O4 Y2 O3 C29 -158.5(5)
O7 Y2 O3 C29 -139.0(5)
Y1 Y2 O3 C29 -172.0(6)
O5 Y2 O3 Y1 -99.04(18)
O6 Y2 O3 Y1 149.88(17)
O4 Y2 O3 Y1 13.48(15)
O7 Y2 O3 Y1 33.0(5)
O1 Y1 O4 C43 -59.4(4)
O2 Y1 O4 C43 70.5(4)
O3 Y1 O4 C43 -176.9(4)
C41 Y1 O4 C43 -169.1(4)
Y2 Y1 O4 C43 170.0(5)
O1 Y1 O4 Y2 130.64(17)
O2 Y1 O4 Y2 -99.44(17)
O3 Y1 O4 Y2 13.19(14)
C41 Y1 O4 Y2 20.9(2)
O5 Y2 O4 C43 -86.8(5)
O6 Y2 O4 C43 94.0(5)
O3 Y2 O4 C43 178.9(5)
O7 Y2 O4 C43 6.1(5)
Y1 Y2 O4 C43 -167.9(6)
O5 Y2 O4 Y1 81.14(19)
O6 Y2 O4 Y1 -98.1(2)
O3 Y2 O4 Y1 -13.15(14)
O7 Y2 O4 Y1 174.03(17)
O7 Y2 O5 C57 -139(5)
O5 Y2 O6 C71 23.3(7)
O3 Y2 O6 C71 129.0(6)
O4 Y2 O6 C71 -157.5(6)
O7 Y2 O6 C71 -70.5(6)
Y1 Y2 O6 C71 151.6(6)
O5 Y2 O7 C85 -115.8(9)
O6 Y2 O7 C85 -7.6(9)
O3 Y2 O7 C85 111.0(9)
O4 Y2 O7 C85 129.5(9)
Y1 Y2 O7 C85 133.9(9)
Y1 O1 C1 C13 111.1(18)
Y1 O1 C1 C2 -3(2)
Y1 O1 C1 C14 -125.2(18)
O1 C1 C2 C3 -58.2(8)
C13 C1 C2 C3 -179.8(6)
C14 C1 C2 C3 64.6(8)
O1 C1 C2 C7 123.8(5)
C13 C1 C2 C7 2.2(6)
C14 C1 C2 C7 -113.4(6)
C7 C2 C3 C4 1.7(9)
C1 C2 C3 C4 -176.1(6)
C2 C3 C4 C5 -1.1(10)
C3 C4 C5 C6 0.9(10)
C4 C5 C6 C7 -1.4(10)
C3 C2 C7 C6 -2.2(9)
C1 C2 C7 C6 176.0(5)
C3 C2 C7 C8 179.8(5)
C1 C2 C7 C8 -2.0(7)
C5 C6 C7 C2 2.0(9)
C5 C6 C7 C8 179.5(6)
C2 C7 C8 C9 -178.6(6)
C6 C7 C8 C9 3.7(11)
C2 C7 C8 C13 1.0(7)
C6 C7 C8 C13 -176.7(6)
C13 C8 C9 C10 2.5(9)
C7 C8 C9 C10 -178.0(6)
C8 C9 C10 C11 -2.6(9)
C9 C10 C11 C12 2.1(9)
C10 C11 C12 C13 -1.3(9)
C11 C12 C13 C8 1.1(8)
C11 C12 C13 C1 178.9(6)
C9 C8 C13 C12 -1.7(9)
C7 C8 C13 C12 178.7(5)
C9 C8 C13 C1 -180.0(5)
C7 C8 C13 C1 0.4(7)
O1 C1 C13 C12 60.2(8)
C2 C1 C13 C12 -179.5(6)
C14 C1 C13 C12 -64.2(8)
O1 C1 C13 C8 -121.9(5)
C2 C1 C13 C8 -1.5(6)
C14 C1 C13 C8 113.8(5)
Y1 O2 C15 C16 43.7(11)
Y1 O2 C15 C27 157.3(7)
Y1 O2 C15 C28 -80.0(10)
O2 C15 C16 C17 -55.0(8)
C27 C15 C16 C17 -176.7(6)
C28 C15 C16 C17 67.9(8)
O2 C15 C16 C21 125.6(5)
C27 C15 C16 C21 3.9(6)
C28 C15 C16 C21 -111.5(6)
C21 C16 C17 C18 1.5(9)
C15 C16 C17 C18 -177.9(6)
C16 C17 C18 C19 0.6(9)
C17 C18 C19 C20 -1.9(9)
C18 C19 C20 C21 1.1(9)
C19 C20 C21 C16 0.9(9)
C19 C20 C21 C22 -176.2(6)
C17 C16 C21 C20 -2.3(9)
C15 C16 C21 C20 177.2(5)
C17 C16 C21 C22 175.5(5)
C15 C16 C21 C22 -5.0(7)
C20 C21 C22 C27 -178.5(6)
C16 C21 C22 C27 4.1(7)
C20 C21 C22 C23 -0.3(11)
C16 C21 C22 C23 -177.8(6)
C27 C22 C23 C24 -1.6(9)
C21 C22 C23 C24 -179.6(6)
C22 C23 C24 C25 2.4(10)
C23 C24 C25 C26 -2.6(10)
C24 C25 C26 C27 1.9(10)
C25 C26 C27 C22 -1.2(9)
C25 C26 C27 C15 -180.0(6)
C23 C22 C27 C26 1.1(9)
C21 C22 C27 C26 179.4(5)
C23 C22 C27 C15 -179.9(5)
C21 C22 C27 C15 -1.6(7)
O2 C15 C27 C26 57.6(8)
C16 C15 C27 C26 177.6(6)
C28 C15 C27 C26 -65.5(8)
O2 C15 C27 C22 -121.3(5)
C16 C15 C27 C22 -1.3(6)
C28 C15 C27 C22 115.6(6)
Y1 O3 C29 C30 -91.9(5)
Y2 O3 C29 C30 79.7(6)
Y1 O3 C29 C42 142.7(4)
Y2 O3 C29 C42 -45.8(7)
Y1 O3 C29 C41 20.0(6)
Y2 O3 C29 C41 -168.4(4)
O3 C29 C30 C31 -55.6(8)
C42 C29 C30 C31 67.9(8)
C41 C29 C30 C31 -173.2(6)
O3 C29 C30 C35 123.4(5)
C42 C29 C30 C35 -113.1(6)
C41 C29 C30 C35 5.7(6)
C35 C30 C31 C32 -0.9(9)
C29 C30 C31 C32 177.9(6)
C30 C31 C32 C33 1.5(10)
C31 C32 C33 C34 -0.9(10)
C32 C33 C34 C35 -0.5(10)
C33 C34 C35 C30 1.1(9)
C33 C34 C35 C36 -174.7(6)
C31 C30 C35 C34 -0.4(9)
C29 C30 C35 C34 -179.4(5)
C31 C30 C35 C36 176.2(5)
C29 C30 C35 C36 -2.8(7)
C34 C35 C36 C37 -2.0(11)
C30 C35 C36 C37 -178.2(6)
C34 C35 C36 C41 174.4(6)
C30 C35 C36 C41 -1.7(7)
C41 C36 C37 C38 -1.3(9)
C35 C36 C37 C38 174.8(6)
C36 C37 C38 C39 -0.4(9)
C37 C38 C39 C40 1.6(9)
C38 C39 C40 C41 -1.0(9)
C39 C40 C41 C36 -0.7(9)
C39 C40 C41 C29 178.6(6)
C39 C40 C41 Y1 -113.7(5)
C37 C36 C41 C40 1.9(9)
C35 C36 C41 C40 -175.0(5)
C37 C36 C41 C29 -177.6(5)
C35 C36 C41 C29 5.6(7)
C37 C36 C41 Y1 95.5(6)
C35 C36 C41 Y1 -81.4(5)
O3 C29 C41 C40 55.1(8)
C30 C29 C41 C40 173.8(6)
C42 C29 C41 C40 -66.3(8)
O3 C29 C41 C36 -125.5(5)
C30 C29 C41 C36 -6.8(6)
C42 C29 C41 C36 113.1(6)
O3 C29 C41 Y1 -13.4(4)
C30 C29 C41 Y1 105.2(4)
C42 C29 C41 Y1 -134.8(4)
O1 Y1 C41 C40 105.5(4)
O2 Y1 C41 C40 -11.6(4)
O3 Y1 C41 C40 -122.6(4)
O4 Y1 C41 C40 -131.9(4)
Y2 Y1 C41 C40 -119.3(4)
O1 Y1 C41 C36 -13.6(4)
O2 Y1 C41 C36 -130.8(4)
O3 Y1 C41 C36 118.2(5)
O4 Y1 C41 C36 108.9(4)
Y2 Y1 C41 C36 121.6(4)
O1 Y1 C41 C29 -121.6(3)
O2 Y1 C41 C29 121.3(3)
O3 Y1 C41 C29 10.2(3)
O4 Y1 C41 C29 0.9(4)
Y2 Y1 C41 C29 13.6(3)
Y1 O4 C43 C44 -106.1(5)
Y2 O4 C43 C44 60.4(6)
Y1 O4 C43 C56 17.1(6)
Y2 O4 C43 C56 -176.3(4)
Y1 O4 C43 C55 140.5(4)
Y2 O4 C43 C55 -53.0(7)
O4 C43 C44 C45 55.9(8)
C56 C43 C44 C45 -67.2(8)
C55 C43 C44 C45 176.8(6)
O4 C43 C44 C49 -127.6(5)
C56 C43 C44 C49 109.3(6)
C55 C43 C44 C49 -6.7(6)
C49 C44 C45 C46 -0.3(9)
C43 C44 C45 C46 175.9(6)
C44 C45 C46 C47 0.6(9)
C45 C46 C47 C48 -0.8(10)
C46 C47 C48 C49 0.8(10)
C47 C48 C49 C44 -0.5(9)
C47 C48 C49 C50 177.6(6)
C45 C44 C49 C48 0.3(9)
C43 C44 C49 C48 -176.5(5)
C45 C44 C49 C50 -178.2(5)
C43 C44 C49 C50 5.0(7)
C48 C49 C50 C51 -0.5(11)
C44 C49 C50 C51 177.7(6)
C48 C49 C50 C55 -179.1(6)
C44 C49 C50 C55 -0.8(7)
C55 C50 C51 C52 0.9(9)
C49 C50 C51 C52 -177.5(6)
C50 C51 C52 C53 -1.3(9)
C51 C52 C53 C54 1.0(10)
C52 C53 C54 C55 -0.2(9)
C53 C54 C55 C50 -0.2(9)
C53 C54 C55 C43 -177.6(6)
C51 C50 C55 C54 -0.2(9)
C49 C50 C55 C54 178.5(5)
C51 C50 C55 C43 177.7(5)
C49 C50 C55 C43 -3.6(7)
O4 C43 C55 C54 -56.0(8)
C44 C43 C55 C54 -176.2(6)
C56 C43 C55 C54 67.5(7)
O4 C43 C55 C50 126.3(5)
C44 C43 C55 C50 6.1(6)
C56 C43 C55 C50 -110.2(6)
O5 C57 C58 C59 -59.9(9)
C69 C57 C58 C59 -179.4(7)
C70 C57 C58 C59 61.3(9)
O5 C57 C58 C63 121.7(6)
C69 C57 C58 C63 2.2(7)
C70 C57 C58 C63 -117.0(6)
C63 C58 C59 C60 -0.2(11)
C57 C58 C59 C60 -178.4(7)
C58 C59 C60 C61 1.1(13)
C59 C60 C61 C62 -1.8(13)
C60 C61 C62 C63 1.6(12)
C59 C58 C63 C62 0.0(10)
C57 C58 C63 C62 178.5(6)
C59 C58 C63 C64 179.0(6)
C57 C58 C63 C64 -2.5(7)
C61 C62 C63 C58 -0.7(10)
C61 C62 C63 C64 -179.5(7)
C58 C63 C64 C65 -177.1(7)
C62 C63 C64 C65 1.8(12)
C58 C63 C64 C69 1.7(7)
C62 C63 C64 C69 -179.4(7)
C69 C64 C65 C66 -1.9(10)
C63 C64 C65 C66 176.8(7)
C64 C65 C66 C67 1.8(11)
C65 C66 C67 C68 -0.9(11)
C66 C67 C68 C69 0.3(10)
C67 C68 C69 C64 -0.4(10)
C67 C68 C69 C57 -177.2(6)
C65 C64 C69 C68 1.3(10)
C63 C64 C69 C68 -177.6(6)
C65 C64 C69 C57 178.7(6)
C63 C64 C69 C57 -0.3(7)
O5 C57 C69 C68 56.0(8)
C58 C57 C69 C68 175.9(6)
C70 C57 C69 C68 -65.5(9)
O5 C57 C69 C64 -121.0(6)
C58 C57 C69 C64 -1.1(7)
C70 C57 C69 C64 117.5(6)
Y2 O6 C71 C84 -83.2(7)
Y2 O6 C71 C83 153.4(5)
Y2 O6 C71 C72 39.5(9)
O6 C71 C72 C77 127.8(5)
C84 C71 C72 C77 -109.6(6)
C83 C71 C72 C77 5.6(6)
O6 C71 C72 C73 -53.5(8)
C84 C71 C72 C73 69.1(8)
C83 C71 C72 C73 -175.7(6)
C77 C72 C73 C74 -1.2(9)
C71 C72 C73 C74 -179.7(6)
C72 C73 C74 C75 1.3(10)
C73 C74 C75 C76 -0.4(11)
C74 C75 C76 C77 -0.6(10)
C73 C72 C77 C76 0.2(9)
C71 C72 C77 C76 179.0(6)
C73 C72 C77 C78 177.4(6)
C71 C72 C77 C78 -3.8(7)
C75 C76 C77 C72 0.7(9)
C75 C76 C77 C78 -175.9(6)
C72 C77 C78 C83 0.0(7)
C76 C77 C78 C83 176.9(6)
C72 C77 C78 C79 -178.8(6)
C76 C77 C78 C79 -1.9(11)
C83 C78 C79 C80 0.1(9)
C77 C78 C79 C80 178.8(6)
C78 C79 C80 C81 -0.1(10)
C79 C80 C81 C82 0.6(10)
C80 C81 C82 C83 -1.0(10)
C81 C82 C83 C78 1.0(9)
C81 C82 C83 C71 177.0(6)
C79 C78 C83 C82 -0.6(9)
C77 C78 C83 C82 -179.5(5)
C79 C78 C83 C71 -177.2(5)
C77 C78 C83 C71 3.9(7)
O6 C71 C83 C82 56.8(8)
C84 C71 C83 C82 -66.7(8)
C72 C71 C83 C82 178.0(6)
O6 C71 C83 C78 -126.9(5)
C84 C71 C83 C78 109.7(6)
C72 C71 C83 C78 -5.7(6)
Y2 O7 C85 C97 -33.9(13)
Y2 O7 C85 C86 147.1(7)
O7 C85 C86 C87 -3.2(11)
C97 C85 C86 C87 177.7(7)
O7 C85 C86 C91 176.5(6)
C97 C85 C86 C91 -2.6(7)
C91 C86 C87 C88 0.4(10)
C85 C86 C87 C88 -179.9(6)
C86 C87 C88 C89 0.8(11)
C87 C88 C89 C90 -1.8(12)
C88 C89 C90 C91 1.4(12)
C89 C90 C91 C86 -0.2(11)
C89 C90 C91 C92 177.8(7)
C87 C86 C91 C90 -0.8(10)
C85 C86 C91 C90 179.5(6)
C87 C86 C91 C92 -179.1(6)
C85 C86 C91 C92 1.1(7)
C90 C91 C92 C93 0.8(13)
C86 C91 C92 C93 179.0(7)
C90 C91 C92 C97 -177.3(7)
C86 C91 C92 C97 0.9(7)
C97 C92 C93 C94 0.1(10)
C91 C92 C93 C94 -177.9(7)
C92 C93 C94 C95 1.3(11)
C93 C94 C95 C96 -1.4(11)
C94 C95 C96 C97 0.1(10)
C95 C96 C97 C92 1.3(10)
C95 C96 C97 C85 -179.3(6)
C93 C92 C97 C96 -1.4(10)
C91 C92 C97 C96 177.0(6)
C93 C92 C97 C85 179.1(6)
C91 C92 C97 C85 -2.5(7)
O7 C85 C97 C96 4.6(11)
C86 C85 C97 C96 -176.3(6)
O7 C85 C97 C92 -175.9(6)
C86 C85 C97 C92 3.1(7)
C6S C1S C2S C3S -1.8(13)
C7S C1S C2S C3S 179.8(9)
C1S C2S C3S C4S -0.5(17)
C2S C3S C4S C5S 2(2)
C3S C4S C5S C6S -1.2(19)
C4S C5S C6S C1S -0.9(15)
C2S C1S C6S C5S 2.4(12)
C7S C1S C6S C5S -179.1(8)
